data_7046352
loop_
_publ_author_name
'Zhang, Ruilian'
'Wang, Li'
'Xu, Cong'
'Yang, Huan'
'Chen, Wanmin'
'Gao, Guoshu'
'Liu, Weisheng'

_publ_section_title
;
 Anion-induced 3d-4f luminescent coordination clusters: structural
 characteristics and chemical fixation of CO<sub>2</sub> under mild
 conditions.
;
_journal_issue 21
_journal_name_full 'Dalton transactions (Cambridge, England : 2003)'
_journal_page_first 7159
_journal_page_last 7165
_journal_paper_doi 10.1039/c8dt01292j
_journal_volume 47
_journal_year 2018
_chemical_formula_moiety 'C36 H38 N4 O30 Yb2 Zn2, 2(C2 H3 N)'
_chemical_formula_sum 'C40 H44 N6 O30 Yb2 Zn2'
_chemical_formula_weight 1565.63
_space_group_crystal_system triclinic
_space_group_IT_number 2
_space_group_name_Hall '-P 1'
_space_group_name_H-M_alt 'P -1'
_symmetry_space_group_name_Hall '-P 1'
_symmetry_space_group_name_H-M 'P -1'
_atom_sites_solution_hydrogens mixed
_audit_block_doi 10.5517/ccdc.csd.cc1pwpfp
_audit_creation_date 2018-04-25
_audit_creation_method
;
Olex2 1.2
(compiled 2017.08.10 svn.r3458 for OlexSys, GUI svn.r5381)
;
_audit_update_record
;
2018-04-25 deposited with the CCDC.
2018-05-03 downloaded from the CCDC.
;
_cell_angle_alpha 111.997(5)
_cell_angle_beta 100.721(7)
_cell_angle_gamma 101.715(7)
_cell_formula_units_Z 1
_cell_length_a 10.5088(12)
_cell_length_b 10.9921(6)
_cell_length_c 13.2571(8)
_cell_measurement_reflns_used 3329
_cell_measurement_temperature 293(2)
_cell_measurement_theta_max 27.0470
_cell_measurement_theta_min 3.9190
_cell_volume 1331.1(2)
_computing_cell_refinement
;
CrysAlisPro, Agilent Technologies,
Version 1.171.37.35 (release 13-08-2014 CrysAlis171 .NET)
(compiled Aug 13 2014,18:06:01)
;
_computing_data_collection
;
CrysAlisPro, Agilent Technologies,
Version 1.171.37.35 (release 13-08-2014 CrysAlis171 .NET)
(compiled Aug 13 2014,18:06:01)
;
_computing_data_reduction
;
CrysAlisPro, Agilent Technologies,
Version 1.171.37.35 (release 13-08-2014 CrysAlis171 .NET)
(compiled Aug 13 2014,18:06:01)
;
_computing_molecular_graphics 'Olex2 (Dolomanov et al., 2009)'
_computing_publication_material 'Olex2 (Dolomanov et al., 2009)'
_computing_structure_refinement 'XL (Sheldrick, 2008)'
_diffrn_ambient_temperature 293(2)
_diffrn_detector 'CCD plate'
_diffrn_detector_area_resol_mean 16.0733
_diffrn_detector_type Eos
_diffrn_measured_fraction_theta_full 0.997
_diffrn_measured_fraction_theta_max 0.997
_diffrn_measurement_details
;
#__ type_ start__ end____ width___ exp.time_
  1 omega    4.00   44.00   1.0000    3.0000
omega____ theta____ kappa____ phi______ frames
    -       20.7416   57.0000  -60.0000 40

#__ type_ start__ end____ width___ exp.time_
  2 omega    0.00   90.00   1.0000    3.0000
omega____ theta____ kappa____ phi______ frames
    -       20.7416   57.0000 -150.0000 90

#__ type_ start__ end____ width___ exp.time_
  3 omega  -20.00   53.00   1.0000    3.0000
omega____ theta____ kappa____ phi______ frames
    -       20.7416  -99.0000   60.0000 73

#__ type_ start__ end____ width___ exp.time_
  4 omega  -10.00   21.00   1.0000    3.0000
omega____ theta____ kappa____ phi______ frames
    -      -17.1479  -99.0000   90.0000 31

#__ type_ start__ end____ width___ exp.time_
  5 omega  -37.00   40.00   1.0000    3.0000
omega____ theta____ kappa____ phi______ frames
    -       20.7416  -57.0000  -60.0000 77

#__ type_ start__ end____ width___ exp.time_
  6 omega   -1.00   27.00   1.0000    3.0000
omega____ theta____ kappa____ phi______ frames
    -       20.7416   38.0000  120.0000 28

#__ type_ start__ end____ width___ exp.time_
  7 omega   39.00   93.00   1.0000    3.0000
omega____ theta____ kappa____ phi______ frames
    -       20.7416   38.0000  120.0000 54
;
_diffrn_measurement_device 'four-circle diffractometer'
_diffrn_measurement_device_type 'SuperNova, Dual, Cu at zero, Eos'
_diffrn_measurement_method '\w scans'
_diffrn_orient_matrix_UB_11 0.0205130000
_diffrn_orient_matrix_UB_12 -0.0038716000
_diffrn_orient_matrix_UB_13 0.0525177000
_diffrn_orient_matrix_UB_21 0.0071807000
_diffrn_orient_matrix_UB_22 -0.0659292000
_diffrn_orient_matrix_UB_23 -0.0290354000
_diffrn_orient_matrix_UB_31 0.0686396000
_diffrn_orient_matrix_UB_32 0.0309572000
_diffrn_orient_matrix_UB_33 0.0055912000
_diffrn_radiation_monochromator mirror
_diffrn_radiation_probe x-ray
_diffrn_radiation_type MoK\a
_diffrn_radiation_wavelength 0.71073
_diffrn_reflns_av_R_equivalents 0.0474
_diffrn_reflns_av_unetI/netI 0.0848
_diffrn_reflns_Laue_measured_fraction_full 0.997
_diffrn_reflns_Laue_measured_fraction_max 0.997
_diffrn_reflns_limit_h_max 12
_diffrn_reflns_limit_h_min -12
_diffrn_reflns_limit_k_max 13
_diffrn_reflns_limit_k_min -13
_diffrn_reflns_limit_l_max 16
_diffrn_reflns_limit_l_min -12
_diffrn_reflns_number 9027
_diffrn_reflns_point_group_measured_fraction_full 0.997
_diffrn_reflns_point_group_measured_fraction_max 0.997
_diffrn_reflns_theta_full 25.242
_diffrn_reflns_theta_max 26.019
_diffrn_reflns_theta_min 3.462
_diffrn_source 'SuperNova (Mo) X-ray Source'
_exptl_absorpt_coefficient_mu 4.470
_exptl_absorpt_correction_T_max 1.00000
_exptl_absorpt_correction_T_min 0.77733
_exptl_absorpt_correction_type multi-scan
_exptl_absorpt_process_details
;
CrysAlisPro, Agilent Technologies,
Version 1.171.37.35 (release 13-08-2014 CrysAlis171 .NET)
(compiled Aug 13 2014,18:06:01)
Empirical absorption correction using spherical harmonics,
 implemented in SCALE3 ABSPACK scaling algorithm.
;
_exptl_crystal_colour 'clear light colourless'
_exptl_crystal_colour_lustre clear
_exptl_crystal_colour_modifier light
_exptl_crystal_colour_primary colourless
_exptl_crystal_density_diffrn 1.953
_exptl_crystal_description block
_exptl_crystal_F_000 766
_exptl_crystal_size_max 0.13
_exptl_crystal_size_mid 0.12
_exptl_crystal_size_min 0.1
_refine_diff_density_max 1.823
_refine_diff_density_min -1.406
_refine_diff_density_rms 0.151
_refine_ls_extinction_method none
_refine_ls_goodness_of_fit_ref 0.987
_refine_ls_hydrogen_treatment mixed
_refine_ls_matrix_type full
_refine_ls_number_parameters 370
_refine_ls_number_reflns 5228
_refine_ls_number_restraints 19
_refine_ls_restrained_S_all 0.989
_refine_ls_R_factor_all 0.0565
_refine_ls_R_factor_gt 0.0408
_refine_ls_shift/su_max 0.001
_refine_ls_shift/su_mean 0.000
_refine_ls_structure_factor_coef Fsqd
_refine_ls_weighting_details 'w=1/[\s^2^(Fo^2^)+(0.0120P)^2^] where P=(Fo^2^+2Fc^2^)/3'
_refine_ls_weighting_scheme calc
_refine_ls_wR_factor_gt 0.0674
_refine_ls_wR_factor_ref 0.0764
_reflns_Friedel_coverage 0.000
_reflns_number_gt 4232
_reflns_number_total 5228
_reflns_threshold_expression 'I > 2\s(I)'
_cod_data_source_file c8dt01292j2.cif
_cod_data_source_block 1d
_cod_depositor_comments 'Adding full bibliography for 7046347--7046353.cif.'
_cod_original_cell_volume 1331.15(19)
_cod_database_code 7046352
_shelx_shelxl_version_number 2018/1
_shelx_space_group_comment
;
The symmetry employed for this shelxl refinement is uniquely defined
by the following loop, which should always be used as a source of
symmetry information in preference to the above space-group names.
They are only intended as comments.
;
_reflns_odcompleteness_completeness 99.69
_reflns_odcompleteness_iscentric 1
_reflns_odcompleteness_theta 26.32
_olex2_refinement_description
;
1. Fixed Uiso
 At 1.2 times of:
  All C(H) groups, {H20A,H20B,H20C} of C20
 At 1.5 times of:
  {H8A,H8B,H8C} of C8, {H9A,H9B,H9C} of C9, {H17A,H17B,H17C} of C17, {H18A,
  H18B,H18C} of C18
2. Restrained distances
 H15-O15
 0.9 with sigma of 0.02
3. Uiso/Uaniso restraints and constraints
Uanis(C19) \\sim Ueq, Uanis(C20) \\sim Ueq, Uanis(N3) \\sim Ueq: with sigma of
0.01 and sigma for terminal atoms of 0.02
4.a Aromatic/amide H refined with riding coordinates:
 C14(H14), C3(H3), C12(H12), C13(H13), C5(H5), C4(H4)
4.b Idealised Me refined as rotating group:
 C17(H17A,H17B,H17C), C18(H18A,H18B,H18C), C9(H9A,H9B,H9C), C8(H8A,H8B,H8C),
 C20(H20A,H20B,H20C)
;
_olex2_submission_special_instructions 'No special instructions were received'

loop_
_space_group_symop_operation_xyz
'x, y, z'
'-x, -y, -z'

loop_
_atom_site_label
_atom_site_type_symbol
_atom_site_fract_x
_atom_site_fract_y
_atom_site_fract_z
_atom_site_U_iso_or_equiv
_atom_site_adp_type
_atom_site_occupancy
_atom_site_site_symmetry_order
_atom_site_calc_flag
_atom_site_refinement_flags_posn
_atom_site_refinement_flags_adp
Yb1 Yb 0.52301(3) 0.27614(2) 0.28331(2) 0.02866(9) Uani 1 1 d . .
Zn1 Zn 0.47425(6) 0.58631(6) 0.43475(5) 0.02653(16) Uani 1 1 d . .
O13 O 0.3034(4) 0.2582(4) 0.1752(4) 0.0495(13) Uani 1 1 d . .
O15 O 0.4127(4) 0.3812(3) 0.4090(3) 0.0248(9) Uani 1 1 d D .
O5 O 0.5635(4) 0.4987(3) 0.3131(3) 0.0283(9) Uani 1 1 d . .
O1 O 0.6503(4) 0.3476(4) 0.4654(3) 0.0308(9) Uani 1 1 d . .
O12 O 0.3780(5) 0.0897(4) 0.0953(4) 0.0552(14) Uani 1 1 d . .
O6 O 0.5753(5) 0.7689(4) 0.4381(4) 0.0437(12) Uani 1 1 d . .
O10 O 0.3893(5) 0.0919(4) 0.3074(4) 0.0449(12) Uani 1 1 d . .
O3 O 0.7075(4) 0.4243(4) 0.6836(3) 0.0380(11) Uani 1 1 d . .
O14 O 0.1836(6) 0.0967(6) 0.0115(5) 0.098(2) Uani 1 1 d . .
O8 O 0.7189(5) 0.9174(4) 0.4051(4) 0.0572(14) Uani 1 1 d . .
O7 O 0.5715(4) 0.3228(4) 0.1224(3) 0.0367(10) Uani 1 1 d . .
O2 O 0.7455(4) 0.2939(4) 0.2818(3) 0.0385(11) Uani 1 1 d . .
O4 O 0.9518(5) 0.2704(5) 0.3044(4) 0.0585(14) Uani 1 1 d . .
O9 O 0.5666(5) 0.0607(4) 0.2591(4) 0.0532(13) Uani 1 1 d . .
O11 O 0.4234(6) -0.1061(4) 0.2659(5) 0.0751(18) Uani 1 1 d . .
N2 N 0.2855(6) 0.1460(6) 0.0913(5) 0.0520(16) Uani 1 1 d . .
N1 N 0.4583(6) 0.0118(6) 0.2754(5) 0.0497(16) Uani 1 1 d . .
C17 C 0.7147(9) 1.0261(7) 0.5069(6) 0.078(3) Uani 1 1 d . .
H17A H 0.626460 1.039221 0.495459 0.117 Uiso 1 1 calc GR .
H17B H 0.782139 1.109729 0.523632 0.117 Uiso 1 1 calc GR .
H17C H 0.732536 1.001431 0.569197 0.117 Uiso 1 1 calc GR .
C18 C 0.5964(7) 0.2248(7) 0.0249(6) 0.062(2) Uani 1 1 d . .
H18A H 0.688105 0.257844 0.024608 0.093 Uiso 1 1 calc GR .
H18B H 0.534855 0.213638 -0.043504 0.093 Uiso 1 1 calc GR .
H18C H 0.582643 0.137857 0.028922 0.093 Uiso 1 1 calc GR .
C1 C 0.7750(6) 0.3565(5) 0.5171(5) 0.0276(13) Uani 1 1 d . .
C15 C 0.6479(6) 0.6913(6) 0.2713(5) 0.0317(14) Uani 1 1 d . .
C16 C 0.6414(6) 0.7912(6) 0.3768(6) 0.0372(16) Uani 1 1 d . .
C2 C 0.8074(6) 0.3914(6) 0.6357(5) 0.0313(14) Uani 1 1 d . .
C11 C 0.6168(6) 0.4587(6) 0.1417(5) 0.0328(14) Uani 1 1 d . .
C10 C 0.6086(5) 0.5520(6) 0.2461(5) 0.0276(13) Uani 1 1 d . .
C14 C 0.6949(6) 0.7358(7) 0.1943(6) 0.0451(17) Uani 1 1 d . .
H14 H 0.720026 0.828888 0.211029 0.054 Uiso 1 1 calc R .
C6 C 0.8735(6) 0.3272(6) 0.4635(5) 0.0347(15) Uani 1 1 d . .
C3 C 0.9301(6) 0.3939(6) 0.6951(5) 0.0437(17) Uani 1 1 d . .
H3 H 0.948559 0.416227 0.772285 0.052 Uiso 1 1 calc R .
C9 C 0.7253(6) 0.4457(7) 0.7995(5) 0.0456(18) Uani 1 1 d . .
H9A H 0.800659 0.526037 0.847959 0.068 Uiso 1 1 calc GR .
H9B H 0.742674 0.367123 0.807980 0.068 Uiso 1 1 calc GR .
H9C H 0.644451 0.458329 0.820130 0.068 Uiso 1 1 calc GR .
C7 C 0.8491(7) 0.2963(6) 0.3438(6) 0.0374(15) Uani 1 1 d . .
C12 C 0.6636(7) 0.5037(7) 0.0679(6) 0.0506(19) Uani 1 1 d . .
H12 H 0.668511 0.440816 -0.000485 0.061 Uiso 1 1 calc R .
C13 C 0.7034(7) 0.6426(8) 0.0955(6) 0.056(2) Uani 1 1 d . .
H13 H 0.736554 0.672830 0.045967 0.067 Uiso 1 1 calc R .
C5 C 0.9993(6) 0.3328(7) 0.5265(6) 0.0503(19) Uani 1 1 d . .
H5 H 1.065920 0.315429 0.490464 0.060 Uiso 1 1 calc R .
C4 C 1.0265(7) 0.3631(8) 0.6395(6) 0.057(2) Uani 1 1 d . .
H4 H 1.109457 0.363076 0.678917 0.068 Uiso 1 1 calc R .
C8 C 0.9365(7) 0.2394(8) 0.1866(6) 0.070(2) Uani 1 1 d . .
H8A H 0.866330 0.153941 0.140061 0.106 Uiso 1 1 calc GR .
H8B H 1.020458 0.231938 0.170074 0.106 Uiso 1 1 calc GR .
H8C H 0.912353 0.311553 0.170964 0.106 Uiso 1 1 calc GR .
N3 N 1.0642(12) 0.6803(15) 0.0322(10) 0.154(5) Uani 1 1 d . U
C19 C 1.0669(14) 0.7831(17) 0.1001(13) 0.114(5) Uani 1 1 d . U
C20 C 1.0598(10) 0.9050(13) 0.1837(11) 0.139(5) Uani 1 1 d . U
H20A H 1.003656 0.882290 0.227406 0.166 Uiso 1 1 calc GR .
H20B H 1.021620 0.955850 0.147719 0.166 Uiso 1 1 calc GR .
H20C H 1.149395 0.959753 0.232960 0.166 Uiso 1 1 calc GR .
H15 H 0.319(2) 0.346(4) 0.396(4) 0.017(14) Uiso 1 1 d D .

loop_
_atom_site_aniso_label
_atom_site_aniso_U_11
_atom_site_aniso_U_22
_atom_site_aniso_U_33
_atom_site_aniso_U_23
_atom_site_aniso_U_13
_atom_site_aniso_U_12
Yb1 0.03852(17) 0.02289(15) 0.02286(15) 0.00705(12) 0.00780(12) 0.01205(11)
Zn1 0.0368(4) 0.0237(3) 0.0221(4) 0.0104(3) 0.0097(3) 0.0130(3)
O13 0.048(3) 0.039(3) 0.039(3) 0.002(2) -0.006(2) 0.012(2)
O15 0.028(2) 0.024(2) 0.0157(19) 0.0060(18) 0.0010(17) 0.0044(17)
O5 0.042(2) 0.024(2) 0.020(2) 0.0084(19) 0.0130(18) 0.0098(18)
O1 0.033(2) 0.036(2) 0.027(2) 0.014(2) 0.0085(18) 0.0172(18)
O12 0.082(4) 0.035(3) 0.040(3) 0.007(2) 0.013(3) 0.022(3)
O6 0.074(3) 0.022(2) 0.033(3) 0.008(2) 0.021(2) 0.011(2)
O10 0.062(3) 0.034(2) 0.042(3) 0.015(2) 0.022(2) 0.014(2)
O3 0.041(2) 0.055(3) 0.022(2) 0.015(2) 0.0089(19) 0.026(2)
O14 0.087(4) 0.081(4) 0.064(4) 0.003(4) -0.040(3) 0.007(3)
O8 0.079(4) 0.033(3) 0.050(3) 0.016(3) 0.017(3) 0.001(2)
O7 0.055(3) 0.033(2) 0.029(2) 0.012(2) 0.019(2) 0.023(2)
O2 0.041(3) 0.043(3) 0.029(2) 0.012(2) 0.012(2) 0.012(2)
O4 0.054(3) 0.083(4) 0.050(3) 0.025(3) 0.030(3) 0.039(3)
O9 0.051(3) 0.037(3) 0.078(4) 0.025(3) 0.026(3) 0.017(2)
O11 0.105(4) 0.030(3) 0.098(5) 0.035(3) 0.030(4) 0.019(3)
N2 0.061(4) 0.039(4) 0.037(4) 0.008(3) 0.000(3) 0.004(3)
N1 0.064(4) 0.033(3) 0.042(4) 0.013(3) 0.000(3) 0.013(3)
C17 0.132(8) 0.035(4) 0.046(5) 0.007(4) 0.026(5) 0.005(5)
C18 0.082(6) 0.059(5) 0.052(5) 0.012(4) 0.040(4) 0.039(4)
C1 0.036(3) 0.019(3) 0.031(3) 0.013(3) 0.008(3) 0.013(2)
C15 0.033(3) 0.035(3) 0.029(3) 0.018(3) 0.008(3) 0.009(3)
C16 0.041(4) 0.031(4) 0.041(4) 0.023(3) 0.001(3) 0.007(3)
C2 0.035(3) 0.033(3) 0.032(3) 0.018(3) 0.012(3) 0.014(3)
C11 0.037(3) 0.037(4) 0.033(4) 0.022(3) 0.012(3) 0.013(3)
C10 0.027(3) 0.028(3) 0.028(3) 0.014(3) 0.005(3) 0.010(3)
C14 0.047(4) 0.044(4) 0.054(5) 0.031(4) 0.016(4) 0.013(3)
C6 0.030(3) 0.036(4) 0.038(4) 0.016(3) 0.009(3) 0.010(3)
C3 0.038(4) 0.057(4) 0.033(4) 0.021(4) 0.001(3) 0.014(3)
C9 0.052(4) 0.068(5) 0.026(4) 0.023(4) 0.012(3) 0.029(4)
C7 0.042(4) 0.030(3) 0.042(4) 0.013(3) 0.018(3) 0.011(3)
C12 0.074(5) 0.057(5) 0.039(4) 0.029(4) 0.028(4) 0.031(4)
C13 0.074(5) 0.063(5) 0.052(5) 0.035(5) 0.039(4) 0.022(4)
C5 0.033(4) 0.072(5) 0.061(5) 0.036(5) 0.020(3) 0.025(3)
C4 0.031(4) 0.086(6) 0.061(5) 0.037(5) 0.009(4) 0.026(4)
C8 0.061(5) 0.100(7) 0.057(5) 0.026(5) 0.038(4) 0.031(5)
N3 0.152(9) 0.204(11) 0.140(10) 0.102(9) 0.048(8) 0.064(8)
C19 0.110(7) 0.137(9) 0.108(8) 0.072(7) 0.024(6) 0.032(7)
C20 0.095(8) 0.164(11) 0.137(10) 0.080(9) -0.011(7) 0.007(8)

loop_
_atom_type_symbol
_atom_type_description
_atom_type_scat_dispersion_real
_atom_type_scat_dispersion_imag
_atom_type_scat_source
C C 0.0033 0.0016 'International Tables Vol C Tables 4.2.6.8 and 6.1.1.4'
H H 0.0000 0.0000 'International Tables Vol C Tables 4.2.6.8 and 6.1.1.4'
N N 0.0061 0.0033 'International Tables Vol C Tables 4.2.6.8 and 6.1.1.4'
O O 0.0106 0.0060 'International Tables Vol C Tables 4.2.6.8 and 6.1.1.4'
Yb Yb -0.3850 5.5486 'International Tables Vol C Tables 4.2.6.8 and 6.1.1.4'
Zn Zn 0.2839 1.4301 'International Tables Vol C Tables 4.2.6.8 and 6.1.1.4'

loop_
_geom_angle_atom_site_label_1
_geom_angle_atom_site_label_2
_geom_angle_atom_site_label_3
_geom_angle
_geom_angle_site_symmetry_1
_geom_angle_site_symmetry_3
O13 Yb1 Zn1 76.66(11) . .
O13 Yb1 O12 51.83(16) . .
O13 Yb1 O7 76.70(15) . .
O13 Yb1 O9 115.79(15) . .
O13 Yb1 N2 25.88(15) . .
O13 Yb1 N1 97.57(16) . .
O15 Yb1 Zn1 36.12(9) . .
O15 Yb1 O13 72.03(14) . .
O15 Yb1 O12 116.81(15) . .
O15 Yb1 O10 76.20(14) . .
O15 Yb1 O7 128.61(13) . .
O15 Yb1 O2 136.71(13) . .
O15 Yb1 O9 123.45(15) . .
O15 Yb1 N2 94.63(16) . .
O15 Yb1 N1 100.92(17) . .
O5 Yb1 Zn1 34.67(9) . .
O5 Yb1 O13 81.99(14) . .
O5 Yb1 O15 70.64(13) . .
O5 Yb1 O1 88.96(13) . .
O5 Yb1 O12 119.94(14) . .
O5 Yb1 O10 146.06(15) . .
O5 Yb1 O7 65.40(13) . .
O5 Yb1 O2 88.86(14) . .
O5 Yb1 O9 159.22(14) . .
O5 Yb1 N2 101.35(15) . .
O5 Yb1 N1 171.31(16) . .
O1 Yb1 Zn1 74.86(10) . .
O1 Yb1 O13 141.48(15) . .
O1 Yb1 O15 69.64(13) . .
O1 Yb1 O12 151.09(15) . .
O1 Yb1 O10 86.16(14) . .
O1 Yb1 O7 132.38(13) . .
O1 Yb1 O2 72.37(14) . .
O1 Yb1 O9 83.13(15) . .
O1 Yb1 N2 157.38(15) . .
O1 Yb1 N1 86.03(15) . .
O12 Yb1 Zn1 128.15(12) . .
O12 Yb1 N2 25.96(15) . .
O12 Yb1 N1 65.20(16) . .
O10 Yb1 Zn1 112.27(11) . .
O10 Yb1 O13 81.18(16) . .
O10 Yb1 O12 69.53(15) . .
O10 Yb1 O7 137.18(14) . .
O10 Yb1 O9 52.70(15) . .
O10 Yb1 N2 74.01(16) . .
O10 Yb1 N1 26.44(16) . .
O7 Yb1 Zn1 97.70(9) . .
O7 Yb1 O12 67.94(15) . .
O7 Yb1 N2 70.09(15) . .
O7 Yb1 N1 123.03(16) . .
O2 Yb1 Zn1 113.43(10) . .
O2 Yb1 O13 144.08(15) . .
O2 Yb1 O12 106.47(15) . .
O2 Yb1 O10 121.20(16) . .
O2 Yb1 O7 67.95(14) . .
O2 Yb1 O9 70.45(15) . .
O2 Yb1 N2 127.30(17) . .
O2 Yb1 N1 96.37(17) . .
O9 Yb1 Zn1 154.59(12) . .
O9 Yb1 O12 69.85(16) . .
O9 Yb1 O7 106.58(15) . .
O9 Yb1 N2 93.03(17) . .
O9 Yb1 N1 26.39(15) . .
N2 Yb1 Zn1 102.36(13) . .
N1 Yb1 Zn1 136.75(14) . .
N1 Yb1 N2 81.01(17) . .
Yb1 Zn1 Yb1 127.25(2) . 2_666
Zn1 Zn1 Yb1 63.83(2) 2_666 .
Zn1 Zn1 Yb1 63.42(2) 2_666 2_666
O15 Zn1 Yb1 96.70(11) 2_666 .
O15 Zn1 Yb1 39.78(11) 2_666 2_666
O15 Zn1 Yb1 95.49(10) . 2_666
O15 Zn1 Yb1 40.38(10) . .
O15 Zn1 Zn1 42.66(10) 2_666 2_666
O15 Zn1 Zn1 41.58(9) . 2_666
O15 Zn1 O15 84.25(14) 2_666 .
O15 Zn1 O1 78.62(15) 2_666 2_666
O15 Zn1 O6 96.46(16) 2_666 .
O15 Zn1 O3 153.71(16) 2_666 2_666
O15 Zn1 O3 96.36(15) . 2_666
O5 Zn1 Yb1 150.02(11) . 2_666
O5 Zn1 Yb1 39.02(10) . .
O5 Zn1 Zn1 95.95(11) . 2_666
O5 Zn1 O15 110.27(15) . 2_666
O5 Zn1 O15 79.21(14) . .
O5 Zn1 O1 169.23(14) . 2_666
O5 Zn1 O6 85.14(16) . .
O5 Zn1 O3 95.58(15) . 2_666
O1 Zn1 Yb1 136.25(10) 2_666 .
O1 Zn1 Yb1 39.44(10) 2_666 2_666
O1 Zn1 Zn1 86.60(11) 2_666 2_666
O1 Zn1 O15 96.10(15) 2_666 .
O1 Zn1 O3 75.17(15) 2_666 2_666
O6 Zn1 Yb1 123.52(13) . .
O6 Zn1 Yb1 95.49(12) . 2_666
O6 Zn1 Zn1 136.74(13) . 2_666
O6 Zn1 O15 163.52(17) . .
O6 Zn1 O1 100.19(16) . 2_666
O6 Zn1 O3 90.25(17) . 2_666
O3 Zn1 Yb1 100.67(11) 2_666 .
O3 Zn1 Yb1 114.38(11) 2_666 2_666
O3 Zn1 Zn1 132.34(11) 2_666 2_666
N2 O13 Yb1 97.8(4) . .
Yb1 O15 H15 121(3) . .
Zn1 O15 Yb1 103.50(15) . .
Zn1 O15 Yb1 105.44(16) 2_666 .
Zn1 O15 Zn1 95.75(14) 2_666 .
Zn1 O15 H15 114(3) . .
Zn1 O15 H15 114(3) 2_666 .
Zn1 O5 Yb1 106.32(15) . .
C10 O5 Yb1 125.6(3) . .
C10 O5 Zn1 126.5(3) . .
Zn1 O1 Yb1 105.18(15) 2_666 .
C1 O1 Yb1 136.8(4) . .
C1 O1 Zn1 118.1(3) . 2_666
N2 O12 Yb1 93.7(4) . .
C16 O6 Zn1 130.2(4) . .
N1 O10 Yb1 95.8(4) . .
C2 O3 Zn1 114.5(3) . 2_666
C2 O3 C9 117.9(5) . .
C9 O3 Zn1 127.2(4) . 2_666
C16 O8 C17 117.0(5) . .
C18 O7 Yb1 124.4(4) . .
C11 O7 Yb1 117.2(3) . .
C11 O7 C18 115.5(5) . .
C7 O2 Yb1 136.9(4) . .
C7 O4 C8 117.3(6) . .
N1 O9 Yb1 94.3(4) . .
O13 N2 Yb1 56.3(3) . .
O12 N2 Yb1 60.3(3) . .
O12 N2 O13 116.6(5) . .
O14 N2 Yb1 176.9(6) . .
O14 N2 O13 120.8(7) . .
O14 N2 O12 122.6(7) . .
O10 N1 Yb1 57.7(3) . .
O9 N1 Yb1 59.3(3) . .
O9 N1 O10 116.6(5) . .
O11 N1 Yb1 175.9(5) . .
O11 N1 O10 121.1(6) . .
O11 N1 O9 122.2(6) . .
O8 C17 H17A 109.5 . .
O8 C17 H17B 109.5 . .
O8 C17 H17C 109.5 . .
H17A C17 H17B 109.5 . .
H17A C17 H17C 109.5 . .
H17B C17 H17C 109.5 . .
O7 C18 H18A 109.5 . .
O7 C18 H18B 109.5 . .
O7 C18 H18C 109.5 . .
H18A C18 H18B 109.5 . .
H18A C18 H18C 109.5 . .
H18B C18 H18C 109.5 . .
O1 C1 C2 117.4(5) . .
O1 C1 C6 124.9(5) . .
C6 C1 C2 117.6(5) . .
C10 C15 C16 120.1(5) . .
C10 C15 C14 120.3(6) . .
C14 C15 C16 119.6(6) . .
O6 C16 O8 120.7(6) . .
O6 C16 C15 126.6(5) . .
O8 C16 C15 112.7(6) . .
O3 C2 C1 114.3(5) . .
O3 C2 C3 123.9(6) . .
C3 C2 C1 121.8(6) . .
O7 C11 C10 113.6(5) . .
C12 C11 O7 125.1(6) . .
C12 C11 C10 121.3(6) . .
O5 C10 C15 125.3(5) . .
O5 C10 C11 117.0(5) . .
C15 C10 C11 117.7(5) . .
C15 C14 H14 120.0 . .
C13 C14 C15 120.0(6) . .
C13 C14 H14 120.0 . .
C1 C6 C7 120.4(6) . .
C1 C6 C5 119.6(6) . .
C5 C6 C7 120.0(6) . .
C2 C3 H3 120.2 . .
C2 C3 C4 119.6(6) . .
C4 C3 H3 120.2 . .
O3 C9 H9A 109.5 . .
O3 C9 H9B 109.5 . .
O3 C9 H9C 109.5 . .
H9A C9 H9B 109.5 . .
H9A C9 H9C 109.5 . .
H9B C9 H9C 109.5 . .
O2 C7 O4 120.9(6) . .
O2 C7 C6 125.5(6) . .
O4 C7 C6 113.6(6) . .
C11 C12 H12 120.1 . .
C11 C12 C13 119.8(7) . .
C13 C12 H12 120.1 . .
C14 C13 C12 120.8(7) . .
C14 C13 H13 119.6 . .
C12 C13 H13 119.6 . .
C6 C5 H5 119.2 . .
C4 C5 C6 121.6(7) . .
C4 C5 H5 119.2 . .
C3 C4 H4 120.1 . .
C5 C4 C3 119.8(7) . .
C5 C4 H4 120.1 . .
O4 C8 H8A 109.5 . .
O4 C8 H8B 109.5 . .
O4 C8 H8C 109.5 . .
H8A C8 H8B 109.5 . .
H8A C8 H8C 109.5 . .
H8B C8 H8C 109.5 . .
N3 C19 C20 175.5(17) . .
C19 C20 H20A 109.5 . .
C19 C20 H20B 109.5 . .
C19 C20 H20C 109.5 . .
H20A C20 H20B 109.5 . .
H20A C20 H20C 109.5 . .
H20B C20 H20C 109.5 . .

loop_
_geom_bond_atom_site_label_1
_geom_bond_atom_site_label_2
_geom_bond_distance
_geom_bond_site_symmetry_2
Yb1 Zn1 3.4470(7) .
Yb1 O13 2.406(4) .
Yb1 O15 2.297(4) .
Yb1 O5 2.261(3) .
Yb1 O1 2.277(4) .
Yb1 O12 2.495(4) .
Yb1 O10 2.382(4) .
Yb1 O7 2.488(4) .
Yb1 O2 2.311(4) .
Yb1 O9 2.418(4) .
Yb1 N2 2.866(6) .
Yb1 N1 2.803(6) .
Zn1 Zn1 3.0682(13) 2_666
Zn1 O15 2.047(4) 2_666
Zn1 O15 2.090(3) .
Zn1 O5 2.043(4) .
Zn1 O1 2.075(4) 2_666
Zn1 O6 2.052(4) .
Zn1 O3 2.187(4) 2_666
O13 N2 1.263(6) .
O15 H15 0.935(19) .
O5 C10 1.337(6) .
O1 C1 1.326(6) .
O12 N2 1.257(7) .
O6 C16 1.222(7) .
O10 N1 1.255(7) .
O3 C2 1.366(7) .
O3 C9 1.433(7) .
O14 N2 1.213(6) .
O8 C17 1.445(8) .
O8 C16 1.329(6) .
O7 C18 1.448(7) .
O7 C11 1.380(6) .
O2 C7 1.225(7) .
O4 C7 1.320(7) .
O4 C8 1.438(8) .
O9 N1 1.250(7) .
O11 N1 1.224(6) .
C17 H17A 0.9600 .
C17 H17B 0.9600 .
C17 H17C 0.9600 .
C18 H18A 0.9600 .
C18 H18B 0.9600 .
C18 H18C 0.9600 .
C1 C2 1.426(8) .
C1 C6 1.385(8) .
C15 C16 1.444(8) .
C15 C10 1.392(7) .
C15 C14 1.410(8) .
C2 C3 1.369(8) .
C11 C10 1.412(8) .
C11 C12 1.373(8) .
C14 H14 0.9300 .
C14 C13 1.359(9) .
C6 C7 1.452(9) .
C6 C5 1.403(8) .
C3 H3 0.9300 .
C3 C4 1.383(9) .
C9 H9A 0.9600 .
C9 H9B 0.9600 .
C9 H9C 0.9600 .
C12 H12 0.9300 .
C12 C13 1.380(9) .
C13 H13 0.9300 .
C5 H5 0.9300 .
C5 C4 1.365(9) .
C4 H4 0.9300 .
C8 H8A 0.9600 .
C8 H8B 0.9600 .
C8 H8C 0.9600 .
N3 C19 1.141(15) .
C19 C20 1.410(15) .
C20 H20A 0.9600 .
C20 H20B 0.9600 .
C20 H20C 0.9600 .

loop_
_geom_torsion_atom_site_label_1
_geom_torsion_atom_site_label_2
_geom_torsion_atom_site_label_3
_geom_torsion_atom_site_label_4
_geom_torsion
_geom_torsion_site_symmetry_1
Yb1 O13 N2 O12 1.0(6) .
Yb1 O13 N2 O14 -178.9(6) .
Yb1 O5 C10 C15 -172.3(4) .
Yb1 O5 C10 C11 7.7(7) .
Yb1 O1 C1 C2 -171.5(4) .
Yb1 O1 C1 C6 4.8(8) .
Yb1 O12 N2 O13 -0.9(6) .
Yb1 O12 N2 O14 178.9(6) .
Yb1 O10 N1 O9 7.8(6) .
Yb1 O10 N1 O11 -175.4(6) .
Yb1 O7 C11 C10 -9.4(6) .
Yb1 O7 C11 C12 171.8(5) .
Yb1 O2 C7 O4 161.4(4) .
Yb1 O2 C7 C6 -19.0(10) .
Yb1 O9 N1 O10 -7.7(6) .
Yb1 O9 N1 O11 175.6(6) .
Zn1 O5 C10 C15 24.3(7) .
Zn1 O5 C10 C11 -155.7(4) .
Zn1 O1 C1 C2 9.2(6) 2_666
Zn1 O1 C1 C6 -174.5(4) 2_666
Zn1 O6 C16 O8 -168.0(4) .
Zn1 O6 C16 C15 11.1(10) .
Zn1 O3 C2 C1 0.1(6) 2_666
Zn1 O3 C2 C3 178.8(5) 2_666
O1 C1 C2 O3 -5.9(7) .
O1 C1 C2 C3 175.5(5) .
O1 C1 C6 C7 6.2(9) .
O1 C1 C6 C5 -176.3(5) .
O3 C2 C3 C4 -177.9(6) .
O7 C11 C10 O5 2.1(7) .
O7 C11 C10 C15 -177.9(5) .
O7 C11 C12 C13 178.5(6) .
C17 O8 C16 O6 -3.5(9) .
C17 O8 C16 C15 177.3(6) .
C18 O7 C11 C10 -171.2(5) .
C18 O7 C11 C12 10.1(9) .
C1 C2 C3 C4 0.6(10) .
C1 C6 C7 O2 0.4(10) .
C1 C6 C7 O4 -180.0(5) .
C1 C6 C5 C4 1.7(10) .
C15 C14 C13 C12 1.5(11) .
C16 C15 C10 O5 -0.1(9) .
C16 C15 C10 C11 179.9(5) .
C16 C15 C14 C13 178.9(6) .
C2 C1 C6 C7 -177.5(5) .
C2 C1 C6 C5 0.0(8) .
C2 C3 C4 C5 1.1(11) .
C11 C12 C13 C14 -1.1(11) .
C10 C15 C16 O6 -18.8(10) .
C10 C15 C16 O8 160.4(5) .
C10 C15 C14 C13 -0.8(10) .
C10 C11 C12 C13 -0.1(10) .
C14 C15 C16 O6 161.5(6) .
C14 C15 C16 O8 -19.3(8) .
C14 C15 C10 O5 179.6(5) .
C14 C15 C10 C11 -0.4(8) .
C6 C1 C2 O3 177.5(5) .
C6 C1 C2 C3 -1.1(9) .
C6 C5 C4 C3 -2.3(11) .
C9 O3 C2 C1 173.2(5) .
C9 O3 C2 C3 -8.2(9) .
C7 C6 C5 C4 179.2(7) .
C12 C11 C10 O5 -179.1(6) .
C12 C11 C10 C15 0.9(9) .
C5 C6 C7 O2 -177.1(6) .
C5 C6 C7 O4 2.5(9) .
C8 O4 C7 O2 -0.1(9) .
C8 O4 C7 C6 -179.7(6) .
